data_7018154
loop_
_publ_author_name
'Lin, Shuang-Yan'
'Zhao, Lang'
'Ke, Hongshan'
'Guo, Yun-Nan'
'Tang, Jinkui'
'Guo, Yang'
'Dou, Jianmin'

_publ_section_title
;
 Steric hindrances create a discrete linear Dy(4) complex exhibiting SMM
 behaviour.
;
_journal_issue 11
_journal_name_full 'Dalton transactions (Cambridge, England : 2003)'
_journal_page_first 3248
_journal_page_last 3252
_journal_paper_doi 10.1039/c2dt11539e
_journal_volume 41
_journal_year 2012
_chemical_formula_sum 'C126 H112 Gd4 N4 O34'
_chemical_formula_weight 2855.20
_chemical_name_systematic
;
?
;
_space_group_IT_number 2
_symmetry_cell_setting triclinic
_symmetry_space_group_name_Hall '-P 1'
_symmetry_space_group_name_H-M 'P -1'
_atom_sites_solution_hydrogens geom
_atom_sites_solution_primary direct
_atom_sites_solution_secondary difmap
_audit_creation_method SHELXL-97
_cell_angle_alpha 111.269(2)
_cell_angle_beta 97.9220(10)
_cell_angle_gamma 118.3440(10)
_cell_formula_units_Z 1
_cell_length_a 15.3896(11)
_cell_length_b 15.6333(12)
_cell_length_c 15.922(2)
_cell_measurement_reflns_used 5027
_cell_measurement_temperature 185(2)
_cell_measurement_theta_max 25.98
_cell_measurement_theta_min 2.64
_cell_volume 2908.7(5)
_computing_cell_refinement 'Bruker SMART'
_computing_data_collection 'Bruker SMART'
_computing_data_reduction 'Bruker SAINT'
_computing_structure_refinement 'SHELXL-97 (Sheldrick, 1997)'
_computing_structure_solution 'SHELXS-97 (Sheldrick, 1990)'
_diffrn_ambient_temperature 185(2)
_diffrn_detector_area_resol_mean 8.366
_diffrn_measured_fraction_theta_full 0.981
_diffrn_measured_fraction_theta_max 0.981
_diffrn_measurement_device_type 'CCD area detector'
_diffrn_measurement_method 'phi and omega scans'
_diffrn_radiation_monochromator graphite
_diffrn_radiation_source 'fine-focus sealed tube'
_diffrn_radiation_type MoK\a
_diffrn_radiation_wavelength 0.71073
_diffrn_reflns_av_R_equivalents 0.0412
_diffrn_reflns_av_sigmaI/netI 0.0994
_diffrn_reflns_limit_h_max 19
_diffrn_reflns_limit_h_min -17
_diffrn_reflns_limit_k_max 19
_diffrn_reflns_limit_k_min -17
_diffrn_reflns_limit_l_max 19
_diffrn_reflns_limit_l_min -14
_diffrn_reflns_number 16051
_diffrn_reflns_theta_full 26.06
_diffrn_reflns_theta_max 26.06
_diffrn_reflns_theta_min 1.54
_exptl_absorpt_coefficient_mu 2.334
_exptl_absorpt_correction_T_max 0.8174
_exptl_absorpt_correction_T_min 0.7209
_exptl_absorpt_correction_type multi-scan
_exptl_absorpt_process_details '(SADABS; Bruker, 2000)'
_exptl_crystal_colour yellow
_exptl_crystal_density_diffrn 1.630
_exptl_crystal_density_method 'not measured'
_exptl_crystal_description stick
_exptl_crystal_F_000 1424
_exptl_crystal_size_max 0.15
_exptl_crystal_size_mid 0.10
_exptl_crystal_size_min 0.09
_refine_diff_density_max 0.989
_refine_diff_density_min -0.929
_refine_diff_density_rms 0.148
_refine_ls_extinction_method none
_refine_ls_goodness_of_fit_ref 0.988
_refine_ls_hydrogen_treatment constr
_refine_ls_matrix_type full
_refine_ls_number_parameters 760
_refine_ls_number_reflns 11293
_refine_ls_number_restraints 7
_refine_ls_restrained_S_all 0.989
_refine_ls_R_factor_all 0.0922
_refine_ls_R_factor_gt 0.0494
_refine_ls_shift/su_max 0.019
_refine_ls_shift/su_mean 0.000
_refine_ls_structure_factor_coef Fsqd
_refine_ls_weighting_details 'calc w=1/[\s^2^(Fo^2^)+(0.0360P)^2^+0.0035P] where P=(Fo^2^+2Fc^2^)/3'
_refine_ls_weighting_scheme calc
_refine_ls_wR_factor_gt 0.0933
_refine_ls_wR_factor_ref 0.1129
_reflns_number_gt 7268
_reflns_number_total 11293
_reflns_threshold_expression >2sigma(I)
_cod_data_source_file c2dt11539e.txt
_cod_data_source_block 2
_cod_depositor_comments
;
The following automatic conversions were performed:

'_symmetry_cell_setting' value 'Triclinic' changed to 'triclinic'
according to /home/saulius/struct/CIF-dictionaries/cif_core.dic
dictionary named 'cif_core.dic' version 2.4.1 from 2010-06-29.

Automatic conversion script
Id: cif_fix_values 1715 2011-07-08 13:25:40Z adriana 
;
_cod_original_sg_symbol_H-M P-1
_cod_database_code 7018154

loop_
_symmetry_equiv_pos_as_xyz
'x, y, z'
'-x, -y, -z'

loop_
_atom_site_label
_atom_site_type_symbol
_atom_site_fract_x
_atom_site_fract_y
_atom_site_fract_z
_atom_site_U_iso_or_equiv
_atom_site_adp_type
_atom_site_occupancy
_atom_site_symmetry_multiplicity
_atom_site_calc_flag
_atom_site_refinement_flags
Gd1 Gd 0.40805(3) 1.29812(3) 0.39318(3) 0.02776(11) Uani 1 1 d .
Gd2 Gd 0.23742(3) 0.87605(3) 0.18757(2) 0.02387(10) Uani 1 1 d .
N1 N 0.1485(4) 0.8760(5) 0.0392(4) 0.0276(13) Uani 1 1 d .
N2 N -0.0310(4) 0.5716(5) 0.1574(4) 0.0293(14) Uani 1 1 d .
O1 O 0.0697(3) 0.7182(4) 0.1046(3) 0.0274(11) Uani 1 1 d .
H1 H 0.0429 0.6962 0.1488 0.033 Uiso 1 1 calc R
O2 O -0.2199(4) 0.5118(5) 0.2025(4) 0.0506(15) Uani 1 1 d .
O3 O 0.0596(4) 0.9771(5) -0.0510(4) 0.0524(16) Uani 1 1 d .
O4 O 0.2754(4) 0.7746(4) 0.0542(3) 0.0356(12) Uani 1 1 d .
O5 O 0.3550(4) 0.8155(4) 0.2020(3) 0.0334(12) Uani 1 1 d .
O6 O 0.1789(3) 0.8027(4) 0.2970(3) 0.0305(12) Uani 1 1 d .
O7 O 0.3326(4) 0.9660(4) 0.3639(3) 0.0329(12) Uani 1 1 d .
O8 O 0.3830(4) 1.0254(4) 0.1988(4) 0.0388(13) Uani 1 1 d .
O9 O 0.4438(4) 1.2044(4) 0.2696(4) 0.0391(13) Uani 1 1 d .
O10 O 0.1764(4) 0.9846(4) 0.2530(3) 0.0394(13) Uani 1 1 d .
O11 O 0.2470(4) 1.1517(4) 0.3756(4) 0.0425(14) Uani 1 1 d .
O12 O 0.2862(4) 1.2537(5) 0.2452(3) 0.0394(13) Uani 1 1 d .
O13 O 0.4454(4) 1.4102(4) 0.3069(4) 0.0383(13) Uani 1 1 d .
O14 O 0.3533(4) 1.4131(5) 0.4538(4) 0.0509(15) Uani 1 1 d .
O15 O 0.5935(4) 1.4120(5) 0.4631(4) 0.0459(14) Uani 1 1 d .
O16 O 0.4428(5) 1.3618(5) 0.5708(4) 0.0528(15) Uani 1 1 d .
H16A H 0.4918 1.4399 0.6134 0.063 Uiso 1 1 calc R
O17 O 0.4511(4) 1.1878(4) 0.4438(3) 0.0381(13) Uani 1 1 d .
H17A H 0.3927 1.1141 0.4230 0.046 Uiso 1 1 calc R
C1 C -0.0010(5) 0.6487(6) 0.0179(5) 0.0253(16) Uani 1 1 d .
C2 C -0.0816(5) 0.5398(5) -0.0052(5) 0.0227(15) Uani 1 1 d .
C3 C -0.1602(5) 0.4612(6) -0.1029(5) 0.0341(18) Uani 1 1 d .
H3 H -0.2137 0.3876 -0.1182 0.041 Uiso 1 1 calc R
C4 C -0.1590(6) 0.4913(7) -0.1744(5) 0.0368(19) Uani 1 1 d .
C5 C -0.0797(5) 0.5997(6) -0.1495(5) 0.0303(17) Uani 1 1 d .
H5 H -0.0797 0.6210 -0.1983 0.036 Uiso 1 1 calc R
C6 C -0.0006(5) 0.6784(6) -0.0574(5) 0.0265(16) Uani 1 1 d .
C7 C -0.0929(5) 0.5066(6) 0.0674(5) 0.0284(16) Uani 1 1 d .
H7 H -0.1493 0.4324 0.0479 0.034 Uiso 1 1 calc R
C8 C -0.0501(6) 0.5362(7) 0.2299(5) 0.042(2) Uani 1 1 d .
H8A H 0.0188 0.5763 0.2837 0.050 Uiso 1 1 calc R
H8B H -0.0807 0.4554 0.1997 0.050 Uiso 1 1 calc R
C9 C -0.1233(6) 0.5573(7) 0.2703(5) 0.0375(19) Uani 1 1 d .
C10 C -0.2223(7) 0.5890(8) 0.3498(7) 0.057(3) Uani 1 1 d D
H10 H -0.2446 0.6135 0.4009 0.068 Uiso 1 1 calc R
C11 C -0.2789(7) 0.5328(9) 0.2549(7) 0.063(3) Uani 1 1 d .
H11 H -0.3499 0.5101 0.2268 0.075 Uiso 1 1 calc R
C12 C -0.1243(7) 0.6049(7) 0.3597(6) 0.048(2) Uani 1 1 d DU
H12 H -0.0668 0.6431 0.4197 0.058 Uiso 1 1 calc R
C13 C -0.2451(6) 0.4069(7) -0.2755(5) 0.052(2) Uani 1 1 d .
H13A H -0.2121 0.4048 -0.3240 0.078 Uiso 1 1 calc R
H13B H -0.2940 0.4285 -0.2869 0.078 Uiso 1 1 calc R
H13C H -0.2847 0.3330 -0.2809 0.078 Uiso 1 1 calc R
C14 C 0.0695(5) 0.7911(6) -0.0396(5) 0.0289(17) Uani 1 1 d .
H14 H 0.0555 0.8039 -0.0924 0.035 Uiso 1 1 calc R
C15 C 0.2039(5) 0.9863(6) 0.0433(5) 0.0327(17) Uani 1 1 d .
H15A H 0.2073 1.0405 0.1027 0.039 Uiso 1 1 calc R
H15B H 0.2782 1.0112 0.0503 0.039 Uiso 1 1 calc R
C16 C 0.1561(6) 0.9907(6) -0.0407(5) 0.0327(18) Uani 1 1 d .
C17 C 0.1008(6) 0.9980(7) -0.1731(6) 0.045(2) Uani 1 1 d .
H17 H 0.0978 1.0041 -0.2305 0.054 Uiso 1 1 calc R
C18 C 0.0304(8) 0.9837(9) -0.1315(6) 0.061(3) Uani 1 1 d .
H18 H -0.0330 0.9786 -0.1551 0.073 Uiso 1 1 calc R
C19 C 0.1823(6) 1.0024(7) -0.1135(6) 0.044(2) Uani 1 1 d .
H19 H 0.2448 1.0120 -0.1241 0.053 Uiso 1 1 calc R
C20 C 0.3475(5) 0.7867(6) 0.1142(5) 0.0300(17) Uani 1 1 d .
C21 C 0.4278(5) 0.7676(6) 0.0840(5) 0.0327(17) Uani 1 1 d .
C22 C 0.4318(6) 0.7518(7) -0.0057(6) 0.041(2) Uani 1 1 d .
H22 H 0.3815 0.7493 -0.0501 0.049 Uiso 1 1 calc R
C23 C 0.5093(7) 0.7394(8) -0.0313(6) 0.053(2) Uani 1 1 d .
H23 H 0.5118 0.7283 -0.0935 0.064 Uiso 1 1 calc R
C24 C 0.5830(6) 0.7431(7) 0.0332(7) 0.052(2) Uani 1 1 d .
H24 H 0.6361 0.7348 0.0155 0.063 Uiso 1 1 calc R
C25 C 0.5790(6) 0.7588(8) 0.1226(7) 0.054(2) Uani 1 1 d .
H25 H 0.6295 0.7610 0.1666 0.065 Uiso 1 1 calc R
C26 C 0.5030(6) 0.7714(7) 0.1497(6) 0.048(2) Uani 1 1 d .
H26 H 0.5011 0.7825 0.2119 0.057 Uiso 1 1 calc R
C27 C 0.2600(6) 0.8862(6) 0.3701(5) 0.0274(16) Uani 1 1 d .
C28 C 0.2708(6) 0.8941(6) 0.4676(5) 0.0288(16) Uani 1 1 d .
C29 C 0.1847(7) 0.8245(8) 0.4810(6) 0.053(2) Uani 1 1 d .
H29 H 0.1170 0.7735 0.4289 0.064 Uiso 1 1 calc R
C30 C 0.1956(7) 0.8281(8) 0.5704(6) 0.063(3) Uani 1 1 d .
H30 H 0.1355 0.7791 0.5791 0.076 Uiso 1 1 calc R
C31 C 0.2921(8) 0.9016(8) 0.6455(6) 0.057(3) Uani 1 1 d .
H31 H 0.2988 0.9040 0.7066 0.068 Uiso 1 1 calc R
C32 C 0.3784(7) 0.9713(8) 0.6341(6) 0.058(3) Uani 1 1 d .
H32 H 0.4457 1.0222 0.6866 0.069 Uiso 1 1 calc R
C33 C 0.3677(6) 0.9678(7) 0.5448(5) 0.048(2) Uani 1 1 d .
H33 H 0.4283 1.0172 0.5368 0.058 Uiso 1 1 calc R
C34 C 0.1743(5) 1.0512(6) 0.3221(5) 0.0257(16) Uani 1 1 d .
C35 C 0.0743(5) 1.0087(6) 0.3437(5) 0.0295(17) Uani 1 1 d .
C36 C -0.0047(6) 0.8961(7) 0.2957(6) 0.049(2) Uani 1 1 d .
H36 H 0.0056 0.8457 0.2505 0.059 Uiso 1 1 calc R
C37 C -0.0984(7) 0.8550(10) 0.3117(8) 0.077(4) Uani 1 1 d .
H37 H -0.1509 0.7768 0.2793 0.093 Uiso 1 1 calc R
C38 C -0.1155(8) 0.9259(13) 0.3736(9) 0.085(5) Uani 1 1 d .
H38 H -0.1810 0.8981 0.3832 0.102 Uiso 1 1 calc R
C39 C -0.0383(8) 1.0375(11) 0.4221(7) 0.067(3) Uani 1 1 d .
H39 H -0.0503 1.0871 0.4661 0.081 Uiso 1 1 calc R
C40 C 0.0579(6) 1.0805(8) 0.4085(6) 0.046(2) Uani 1 1 d .
H40 H 0.1115 1.1584 0.4436 0.055 Uiso 1 1 calc R
C41 C 0.4506(5) 1.1255(6) 0.2262(5) 0.0272(16) Uani 1 1 d .
C42 C 0.5502(5) 1.1529(6) 0.2033(5) 0.0254(16) Uani 1 1 d .
C43 C 0.5499(6) 1.0683(7) 0.1333(5) 0.0316(17) Uani 1 1 d .
H43 H 0.4881 0.9939 0.0997 0.038 Uiso 1 1 calc R
C44 C 0.6415(7) 1.0939(8) 0.1126(6) 0.049(2) Uani 1 1 d .
H44 H 0.6422 1.0375 0.0633 0.059 Uiso 1 1 calc R
C45 C 0.7311(7) 1.2020(9) 0.1644(7) 0.055(3) Uani 1 1 d .
H45 H 0.7942 1.2192 0.1518 0.066 Uiso 1 1 calc R
C46 C 0.7309(6) 1.2865(8) 0.2349(6) 0.044(2) Uani 1 1 d .
H46 H 0.7932 1.3606 0.2702 0.053 Uiso 1 1 calc R
C47 C 0.6391(5) 1.2614(6) 0.2530(5) 0.0318(17) Uani 1 1 d .
H47 H 0.6372 1.3187 0.2995 0.038 Uiso 1 1 calc R
C48 C 0.3366(5) 1.4869(7) 0.4800(5) 0.0275(16) Uani 1 1 d .
C49 C 0.2234(5) 1.4515(6) 0.4429(5) 0.0260(16) Uani 1 1 d .
C50 C 0.1431(5) 1.3410(7) 0.3750(5) 0.0369(19) Uani 1 1 d .
H50 H 0.1610 1.2886 0.3523 0.044 Uiso 1 1 calc R
C51 C 0.0390(6) 1.3055(8) 0.3400(6) 0.053(2) Uani 1 1 d .
H51 H -0.0155 1.2297 0.2937 0.064 Uiso 1 1 calc R
C52 C 0.0159(7) 1.3846(10) 0.3746(7) 0.058(3) Uani 1 1 d .
H52 H -0.0559 1.3620 0.3519 0.070 Uiso 1 1 calc R
C53 C 0.0942(7) 1.4943(9) 0.4407(6) 0.050(2) Uani 1 1 d .
H53 H 0.0765 1.5470 0.4618 0.060 Uiso 1 1 calc R
C54 C 0.1994(6) 1.5289(7) 0.4771(5) 0.0365(19) Uani 1 1 d .
H54 H 0.2536 1.6043 0.5246 0.044 Uiso 1 1 calc R
C55 C 0.3507(6) 1.3376(7) 0.2408(6) 0.0386(19) Uani 1 1 d .
C56 C 0.3203(6) 1.3544(7) 0.1586(5) 0.039(2) Uani 1 1 d .
C57 C 0.2205(6) 1.2736(7) 0.0843(5) 0.044(2) Uani 1 1 d .
H57 H 0.1723 1.2094 0.0875 0.053 Uiso 1 1 calc R
C58 C 0.1908(8) 1.2859(9) 0.0054(6) 0.058(3) Uani 1 1 d .
H58 H 0.1224 1.2306 -0.0454 0.070 Uiso 1 1 calc R
C59 C 0.2618(10) 1.3795(10) 0.0016(7) 0.071(3) Uani 1 1 d .
H59 H 0.2418 1.3879 -0.0525 0.085 Uiso 1 1 calc R
C60 C 0.3594(9) 1.4596(9) 0.0735(7) 0.067(3) Uani 1 1 d .
H60 H 0.4072 1.5239 0.0702 0.080 Uiso 1 1 calc R
C61 C 0.3887(8) 1.4468(8) 0.1516(7) 0.060(3) Uani 1 1 d .
H61 H 0.4574 1.5027 0.2017 0.072 Uiso 1 1 calc R
C62 C 0.4001(7) 1.2987(8) 0.6152(6) 0.060(3) Uani 1 1 d .
H62A H 0.3485 1.2202 0.5654 0.090 Uiso 1 1 calc R
H62B H 0.3642 1.3254 0.6525 0.090 Uiso 1 1 calc R
H62C H 0.4574 1.3058 0.6592 0.090 Uiso 1 1 calc R
C63 C 0.5499(6) 1.2189(8) 0.4990(7) 0.069(3) Uani 1 1 d .
H63A H 0.5811 1.1918 0.4556 0.103 Uiso 1 1 calc R
H63B H 0.5407 1.1864 0.5421 0.103 Uiso 1 1 calc R
H63C H 0.5973 1.3004 0.5382 0.103 Uiso 1 1 calc R

loop_
_atom_site_aniso_label
_atom_site_aniso_U_11
_atom_site_aniso_U_22
_atom_site_aniso_U_33
_atom_site_aniso_U_23
_atom_site_aniso_U_13
_atom_site_aniso_U_12
Gd1 0.01939(19) 0.0191(2) 0.0308(2) 0.00466(16) 0.00638(16) 0.00808(17)
Gd2 0.0212(2) 0.0199(2) 0.0216(2) 0.00785(16) 0.00517(15) 0.00829(17)
N1 0.029(3) 0.023(3) 0.035(4) 0.018(3) 0.010(3) 0.016(3)
N2 0.032(3) 0.032(4) 0.019(3) 0.015(3) 0.009(3) 0.013(3)
O1 0.026(3) 0.028(3) 0.017(2) 0.009(2) 0.007(2) 0.011(2)
O2 0.044(4) 0.057(4) 0.041(3) 0.017(3) 0.015(3) 0.027(3)
O3 0.049(4) 0.072(5) 0.063(4) 0.044(4) 0.028(3) 0.041(4)
O4 0.029(3) 0.036(3) 0.034(3) 0.012(3) 0.004(2) 0.020(3)
O5 0.031(3) 0.036(3) 0.034(3) 0.018(3) 0.012(2) 0.019(3)
O6 0.022(3) 0.026(3) 0.024(3) 0.010(2) 0.001(2) 0.004(2)
O7 0.034(3) 0.023(3) 0.022(3) 0.007(2) 0.003(2) 0.009(3)
O8 0.028(3) 0.028(3) 0.051(3) 0.021(3) 0.010(3) 0.010(3)
O9 0.042(3) 0.033(3) 0.046(3) 0.014(3) 0.023(3) 0.026(3)
O10 0.063(4) 0.040(3) 0.033(3) 0.016(3) 0.022(3) 0.041(3)
O11 0.022(3) 0.024(3) 0.048(4) 0.010(3) 0.004(2) 0.000(3)
O12 0.033(3) 0.035(3) 0.036(3) 0.016(3) 0.005(2) 0.014(3)
O13 0.031(3) 0.024(3) 0.042(3) 0.009(3) 0.003(2) 0.013(3)
O14 0.045(3) 0.049(4) 0.046(4) 0.006(3) 0.008(3) 0.034(3)
O15 0.025(3) 0.038(4) 0.054(4) 0.017(3) 0.001(3) 0.013(3)
O16 0.078(4) 0.023(3) 0.040(3) 0.010(3) 0.020(3) 0.021(3)
O17 0.025(3) 0.020(3) 0.044(3) 0.009(2) -0.002(2) 0.006(2)
C1 0.021(4) 0.023(4) 0.026(4) 0.009(3) 0.008(3) 0.011(3)
C2 0.013(3) 0.009(3) 0.035(4) 0.007(3) 0.013(3) 0.000(3)
C3 0.030(4) 0.028(4) 0.030(4) 0.011(4) 0.006(3) 0.011(4)
C4 0.029(4) 0.033(5) 0.030(4) 0.009(4) 0.005(3) 0.011(4)
C5 0.030(4) 0.036(5) 0.023(4) 0.014(4) 0.010(3) 0.018(4)
C6 0.020(4) 0.030(4) 0.019(4) 0.011(3) 0.001(3) 0.009(3)
C7 0.027(4) 0.020(4) 0.044(5) 0.019(4) 0.018(4) 0.014(3)
C8 0.047(5) 0.041(5) 0.038(5) 0.027(4) 0.015(4) 0.020(4)
C9 0.033(4) 0.036(5) 0.035(5) 0.022(4) 0.012(4) 0.011(4)
C10 0.062(6) 0.059(7) 0.060(6) 0.034(6) 0.037(5) 0.035(6)
C11 0.051(6) 0.074(8) 0.079(8) 0.044(6) 0.039(6) 0.038(6)
C12 0.053(5) 0.044(5) 0.039(5) 0.019(4) 0.022(4) 0.021(4)
C13 0.052(6) 0.040(5) 0.030(5) 0.011(4) -0.003(4) 0.013(5)
C14 0.032(4) 0.036(5) 0.032(4) 0.022(4) 0.019(4) 0.022(4)
C15 0.031(4) 0.028(4) 0.031(4) 0.016(4) 0.009(3) 0.011(4)
C16 0.034(4) 0.027(4) 0.044(5) 0.023(4) 0.020(4) 0.016(4)
C17 0.048(5) 0.057(6) 0.038(5) 0.029(5) 0.009(4) 0.032(5)
C18 0.070(7) 0.091(9) 0.056(6) 0.047(6) 0.023(5) 0.062(7)
C19 0.046(5) 0.038(5) 0.051(5) 0.021(4) 0.017(4) 0.027(5)
C20 0.024(4) 0.015(4) 0.037(5) 0.013(3) 0.009(3) 0.003(3)
C21 0.027(4) 0.027(4) 0.035(4) 0.007(4) 0.005(3) 0.017(4)
C22 0.028(4) 0.042(5) 0.042(5) 0.013(4) 0.009(4) 0.019(4)
C23 0.053(6) 0.053(6) 0.062(6) 0.025(5) 0.031(5) 0.036(5)
C24 0.041(5) 0.053(6) 0.065(6) 0.020(5) 0.024(5) 0.033(5)
C25 0.039(5) 0.065(7) 0.064(6) 0.024(5) 0.012(5) 0.041(5)
C26 0.044(5) 0.048(6) 0.044(5) 0.020(5) 0.012(4) 0.025(5)
C27 0.030(4) 0.033(5) 0.031(4) 0.018(4) 0.016(3) 0.022(4)
C28 0.034(4) 0.020(4) 0.027(4) 0.010(3) 0.008(3) 0.014(4)
C29 0.041(5) 0.065(7) 0.031(5) 0.025(5) 0.009(4) 0.016(5)
C30 0.041(5) 0.076(8) 0.045(6) 0.037(6) 0.020(5) 0.010(5)
C31 0.077(7) 0.060(7) 0.024(5) 0.020(5) 0.011(5) 0.036(6)
C32 0.058(6) 0.061(7) 0.029(5) 0.018(5) -0.004(4) 0.025(6)
C33 0.047(5) 0.040(5) 0.035(5) 0.018(4) 0.005(4) 0.013(5)
C34 0.023(4) 0.020(4) 0.024(4) 0.008(3) 0.000(3) 0.009(3)
C35 0.020(4) 0.035(5) 0.030(4) 0.018(4) 0.005(3) 0.013(4)
C36 0.032(5) 0.047(6) 0.058(6) 0.032(5) 0.006(4) 0.014(5)
C37 0.034(6) 0.088(9) 0.103(9) 0.073(8) 0.015(6) 0.014(6)
C38 0.039(6) 0.148(14) 0.101(10) 0.097(10) 0.039(7) 0.045(8)
C39 0.070(7) 0.126(11) 0.054(6) 0.058(7) 0.039(6) 0.073(8)
C40 0.047(5) 0.066(7) 0.040(5) 0.031(5) 0.021(4) 0.038(5)
C41 0.022(4) 0.025(4) 0.027(4) 0.011(3) 0.003(3) 0.012(4)
C42 0.021(4) 0.028(4) 0.025(4) 0.014(3) 0.004(3) 0.013(3)
C43 0.046(5) 0.039(5) 0.017(4) 0.013(3) 0.012(3) 0.030(4)
C44 0.058(6) 0.078(8) 0.036(5) 0.026(5) 0.026(5) 0.054(6)
C45 0.036(5) 0.099(9) 0.065(6) 0.059(7) 0.033(5) 0.045(6)
C46 0.025(4) 0.050(6) 0.053(5) 0.036(5) 0.015(4) 0.011(4)
C47 0.026(4) 0.033(5) 0.030(4) 0.016(4) 0.009(3) 0.013(4)
C48 0.029(4) 0.035(5) 0.025(4) 0.015(4) 0.016(3) 0.021(4)
C49 0.024(4) 0.023(4) 0.024(4) 0.008(3) 0.007(3) 0.012(3)
C50 0.025(4) 0.034(5) 0.034(4) 0.015(4) 0.007(3) 0.007(4)
C51 0.037(5) 0.059(7) 0.032(5) 0.019(5) 0.004(4) 0.011(5)
C52 0.025(5) 0.098(9) 0.055(6) 0.049(6) 0.017(4) 0.028(6)
C53 0.054(6) 0.076(8) 0.054(6) 0.044(6) 0.034(5) 0.047(6)
C54 0.040(5) 0.044(5) 0.033(4) 0.020(4) 0.018(4) 0.026(4)
C55 0.039(5) 0.041(5) 0.044(5) 0.016(4) 0.018(4) 0.031(5)
C56 0.054(5) 0.041(5) 0.030(4) 0.012(4) 0.012(4) 0.037(5)
C57 0.043(5) 0.048(6) 0.040(5) 0.013(4) 0.011(4) 0.032(5)
C58 0.065(7) 0.080(8) 0.053(6) 0.024(6) 0.020(5) 0.062(7)
C59 0.108(10) 0.072(8) 0.057(7) 0.029(6) 0.031(7) 0.070(8)
C60 0.103(9) 0.047(6) 0.048(6) 0.020(5) 0.024(6) 0.045(7)
C61 0.077(7) 0.047(6) 0.053(6) 0.024(5) 0.019(5) 0.035(6)
C62 0.067(7) 0.048(6) 0.057(6) 0.024(5) 0.030(5) 0.027(6)
C63 0.040(6) 0.050(6) 0.089(8) 0.037(6) -0.006(5) 0.014(5)

loop_
_atom_type_symbol
_atom_type_description
_atom_type_scat_dispersion_real
_atom_type_scat_dispersion_imag
_atom_type_scat_source
C C 0.0033 0.0016 'International Tables Vol C Tables 4.2.6.8 and 6.1.1.4'
H H 0.0000 0.0000 'International Tables Vol C Tables 4.2.6.8 and 6.1.1.4'
Gd Gd -0.1653 3.9035 'International Tables Vol C Tables 4.2.6.8 and 6.1.1.4'
N N 0.0061 0.0033 'International Tables Vol C Tables 4.2.6.8 and 6.1.1.4'
O O 0.0106 0.0060 'International Tables Vol C Tables 4.2.6.8 and 6.1.1.4'

loop_
_geom_angle_atom_site_label_1
_geom_angle_atom_site_label_2
_geom_angle_atom_site_label_3
_geom_angle
_geom_angle_site_symmetry_1
_geom_angle_site_symmetry_3
O14 Gd1 O9 149.61(19) . .
O14 Gd1 O15 105.8(2) . .
O9 Gd1 O15 80.93(19) . .
O14 Gd1 O11 88.0(2) . .
O9 Gd1 O11 100.96(18) . .
O15 Gd1 O11 149.53(18) . .
O14 Gd1 O12 78.25(18) . .
O9 Gd1 O12 75.31(17) . .
O15 Gd1 O12 130.43(18) . .
O11 Gd1 O12 78.40(18) . .
O14 Gd1 O17 136.03(18) . .
O9 Gd1 O17 74.21(17) . .
O15 Gd1 O17 77.33(17) . .
O11 Gd1 O17 74.07(17) . .
O12 Gd1 O17 133.60(17) . .
O14 Gd1 O13 73.92(18) . .
O9 Gd1 O13 78.28(17) . .
O15 Gd1 O13 80.10(17) . .
O11 Gd1 O13 130.27(17) . .
O12 Gd1 O13 52.95(16) . .
O17 Gd1 O13 146.66(16) . .
O14 Gd1 O16 68.90(18) . .
O9 Gd1 O16 140.71(18) . .
O15 Gd1 O16 77.94(19) . .
O11 Gd1 O16 82.20(18) . .
O12 Gd1 O16 142.20(18) . .
O17 Gd1 O16 69.07(17) . .
O13 Gd1 O16 129.07(17) . .
O14 Gd1 C55 74.8(2) . .
O9 Gd1 C55 74.88(19) . .
O15 Gd1 C55 105.8(2) . .
O11 Gd1 C55 104.0(2) . .
O12 Gd1 C55 25.96(19) . .
O17 Gd1 C55 147.96(19) . .
O13 Gd1 C55 27.00(19) . .
O16 Gd1 C55 143.0(2) . .
O8 Gd2 O1 152.30(16) . .
O8 Gd2 O10 90.11(18) . .
O1 Gd2 O10 92.35(18) . .
O8 Gd2 O5 83.36(17) . .
O1 Gd2 O5 105.96(16) . .
O10 Gd2 O5 152.07(17) . .
O8 Gd2 O7 84.07(17) . .
O1 Gd2 O7 123.33(15) . .
O10 Gd2 O7 77.03(16) . .
O5 Gd2 O7 75.30(16) . .
O8 Gd2 O6 137.11(16) . .
O1 Gd2 O6 70.54(15) . .
O10 Gd2 O6 83.50(16) . .
O5 Gd2 O6 83.02(15) . .
O7 Gd2 O6 53.13(15) . .
O8 Gd2 O4 81.72(17) . .
O1 Gd2 O4 83.45(15) . .
O10 Gd2 O4 152.44(16) . .
O5 Gd2 O4 53.16(15) . .
O7 Gd2 O4 127.64(15) . .
O6 Gd2 O4 120.01(16) . .
O8 Gd2 N1 82.16(17) . .
O1 Gd2 N1 71.48(17) . .
O10 Gd2 N1 77.63(17) . .
O5 Gd2 N1 127.81(16) . .
O7 Gd2 N1 151.02(17) . .
O6 Gd2 N1 136.50(16) . .
O4 Gd2 N1 75.22(16) . .
O8 Gd2 C20 77.83(19) . .
O1 Gd2 C20 98.46(18) . .
O10 Gd2 C20 167.94(19) . .
O5 Gd2 C20 27.12(16) . .
O7 Gd2 C20 101.13(19) . .
O6 Gd2 C20 105.09(18) . .
O4 Gd2 C20 26.55(16) . .
N1 Gd2 C20 100.70(19) . .
O8 Gd2 C27 110.8(2) . .
O1 Gd2 C27 96.74(19) . .
O10 Gd2 C27 79.03(18) . .
O5 Gd2 C27 78.04(17) . .
O7 Gd2 C27 26.76(17) . .
O6 Gd2 C27 26.37(18) . .
O4 Gd2 C27 128.47(17) . .
N1 Gd2 C27 153.26(18) . .
C20 Gd2 C27 104.8(2) . .
C14 N1 C15 118.0(6) . .
C14 N1 Gd2 127.4(5) . .
C15 N1 Gd2 114.3(4) . .
C7 N2 C8 121.4(6) . .
C1 O1 Gd2 141.0(4) . .
C1 O1 H1 109.5 . .
Gd2 O1 H1 109.5 . .
C9 O2 C11 105.9(6) . .
C18 O3 C16 106.2(6) . .
C20 O4 Gd2 90.9(4) . .
C20 O5 Gd2 92.6(4) . .
C27 O6 Gd2 92.8(4) . .
C27 O7 Gd2 92.4(4) . .
C41 O8 Gd2 157.8(5) . .
C41 O9 Gd1 149.4(5) . .
C34 O10 Gd2 152.1(5) . .
C34 O11 Gd1 144.1(5) . .
C55 O12 Gd1 95.5(4) . .
C55 O13 Gd1 90.9(5) . .
C48 O14 Gd1 167.9(5) . .
C48 O15 Gd1 136.3(5) 2_686 .
C62 O16 Gd1 128.9(5) . .
C62 O16 H16A 115.6 . .
Gd1 O16 H16A 115.6 . .
C63 O17 Gd1 128.5(5) . .
C63 O17 H17A 115.7 . .
Gd1 O17 H17A 115.7 . .
O1 C1 C2 119.7(6) . .
O1 C1 C6 121.8(6) . .
C2 C1 C6 118.5(6) . .
C1 C2 C7 121.9(6) . .
C1 C2 C3 119.8(6) . .
C7 C2 C3 118.2(6) . .
C4 C3 C2 121.0(7) . .
C4 C3 H3 119.5 . .
C2 C3 H3 119.5 . .
C3 C4 C5 118.1(7) . .
C3 C4 C13 119.3(7) . .
C5 C4 C13 122.6(7) . .
C6 C5 C4 123.6(7) . .
C6 C5 H5 118.2 . .
C4 C5 H5 118.2 . .
C5 C6 C1 119.0(7) . .
C5 C6 C14 117.1(6) . .
C1 C6 C14 123.3(6) . .
N2 C7 C2 123.4(7) . .
N2 C7 H7 118.3 . .
C2 C7 H7 118.3 . .
N2 C8 C9 112.9(6) . .
N2 C8 H8A 109.0 . .
C9 C8 H8A 109.0 . .
N2 C8 H8B 109.0 . .
C9 C8 H8B 109.0 . .
H8A C8 H8B 107.8 . .
C12 C9 O2 108.1(7) . .
C12 C9 C8 136.8(7) . .
O2 C9 C8 115.0(7) . .
C11 C10 C12 106.4(8) . .
C11 C10 H10 126.8 . .
C12 C10 H10 126.8 . .
C10 C11 O2 110.5(8) . .
C10 C11 H11 124.8 . .
O2 C11 H11 124.8 . .
C9 C12 C10 109.1(8) . .
C9 C12 H12 125.4 . .
C10 C12 H12 125.4 . .
C4 C13 H13A 109.5 . .
C4 C13 H13B 109.5 . .
H13A C13 H13B 109.5 . .
C4 C13 H13C 109.5 . .
H13A C13 H13C 109.5 . .
H13B C13 H13C 109.5 . .
N1 C14 C6 127.5(6) . .
N1 C14 H14 116.3 . .
C6 C14 H14 116.3 . .
C16 C15 N1 116.5(6) . .
C16 C15 H15A 108.2 . .
N1 C15 H15A 108.2 . .
C16 C15 H15B 108.2 . .
N1 C15 H15B 108.2 . .
H15A C15 H15B 107.3 . .
C19 C16 O3 108.8(7) . .
C19 C16 C15 135.4(7) . .
O3 C16 C15 115.8(6) . .
C18 C17 C19 105.2(7) . .
C18 C17 H17 127.4 . .
C19 C17 H17 127.4 . .
C17 C18 O3 111.6(7) . .
C17 C18 H18 124.2 . .
O3 C18 H18 124.2 . .
C16 C19 C17 108.3(7) . .
C16 C19 H19 125.9 . .
C17 C19 H19 125.9 . .
O4 C20 O5 121.1(6) . .
O4 C20 C21 120.5(6) . .
O5 C20 C21 118.5(6) . .
O4 C20 Gd2 62.6(4) . .
O5 C20 Gd2 60.3(3) . .
C21 C20 Gd2 166.1(5) . .
C22 C21 C26 119.6(7) . .
C22 C21 C20 120.3(6) . .
C26 C21 C20 120.1(7) . .
C21 C22 C23 120.0(7) . .
C21 C22 H22 120.0 . .
C23 C22 H22 120.0 . .
C24 C23 C22 120.3(8) . .
C24 C23 H23 119.9 . .
C22 C23 H23 119.9 . .
C25 C24 C23 119.8(7) . .
C25 C24 H24 120.1 . .
C23 C24 H24 120.1 . .
C24 C25 C26 121.0(7) . .
C24 C25 H25 119.5 . .
C26 C25 H25 119.5 . .
C25 C26 C21 119.4(7) . .
C25 C26 H26 120.3 . .
C21 C26 H26 120.3 . .
O6 C27 O7 121.7(6) . .
O6 C27 C28 119.5(6) . .
O7 C27 C28 118.8(6) . .
O6 C27 Gd2 60.9(3) . .
O7 C27 Gd2 60.8(3) . .
C28 C27 Gd2 178.1(5) . .
C29 C28 C33 118.4(7) . .
C29 C28 C27 120.2(6) . .
C33 C28 C27 121.4(7) . .
C28 C29 C30 120.3(8) . .
C28 C29 H29 119.9 . .
C30 C29 H29 119.9 . .
C31 C30 C29 120.2(8) . .
C31 C30 H30 119.9 . .
C29 C30 H30 119.9 . .
C32 C31 C30 120.6(8) . .
C32 C31 H31 119.7 . .
C30 C31 H31 119.7 . .
C31 C32 C33 119.3(8) . .
C31 C32 H32 120.4 . .
C33 C32 H32 120.4 . .
C28 C33 C32 121.2(8) . .
C28 C33 H33 119.4 . .
C32 C33 H33 119.4 . .
O10 C34 O11 125.8(7) . .
O10 C34 C35 117.7(6) . .
O11 C34 C35 116.5(7) . .
C40 C35 C36 118.6(7) . .
C40 C35 C34 121.4(7) . .
C36 C35 C34 120.0(7) . .
C37 C36 C35 121.4(9) . .
C37 C36 H36 119.3 . .
C35 C36 H36 119.3 . .
C38 C37 C36 120.0(11) . .
C38 C37 H37 120.0 . .
C36 C37 H37 120.0 . .
C37 C38 C39 119.6(10) . .
C37 C38 H38 120.2 . .
C39 C38 H38 120.2 . .
C38 C39 C40 121.3(10) . .
C38 C39 H39 119.3 . .
C40 C39 H39 119.3 . .
C35 C40 C39 119.2(9) . .
C35 C40 H40 120.4 . .
C39 C40 H40 120.4 . .
O9 C41 O8 126.1(7) . .
O9 C41 C42 117.1(6) . .
O8 C41 C42 116.8(7) . .
C47 C42 C43 121.3(7) . .
C47 C42 C41 119.3(7) . .
C43 C42 C41 119.4(6) . .
C42 C43 C44 119.1(8) . .
C42 C43 H43 120.4 . .
C44 C43 H43 120.4 . .
C45 C44 C43 119.2(8) . .
C45 C44 H44 120.4 . .
C43 C44 H44 120.4 . .
C44 C45 C46 121.3(7) . .
C44 C45 H45 119.3 . .
C46 C45 H45 119.3 . .
C47 C46 C45 119.2(8) . .
C47 C46 H46 120.4 . .
C45 C46 H46 120.4 . .
C46 C47 C42 119.8(8) . .
C46 C47 H47 120.1 . .
C42 C47 H47 120.1 . .
O14 C48 O15 124.7(7) . 2_686
O14 C48 C49 117.6(7) . .
O15 C48 C49 117.7(7) 2_686 .
C54 C49 C50 120.2(7) . .
C54 C49 C48 119.7(7) . .
C50 C49 C48 120.1(7) . .
C51 C50 C49 121.7(8) . .
C51 C50 H50 119.1 . .
C49 C50 H50 119.1 . .
C50 C51 C52 117.5(8) . .
C50 C51 H51 121.2 . .
C52 C51 H51 121.2 . .
C53 C52 C51 121.6(8) . .
C53 C52 H52 119.2 . .
C51 C52 H52 119.2 . .
C52 C53 C54 120.3(9) . .
C52 C53 H53 119.8 . .
C54 C53 H53 119.8 . .
C49 C54 C53 118.6(8) . .
C49 C54 H54 120.7 . .
C53 C54 H54 120.7 . .
O12 C55 O13 120.6(7) . .
O12 C55 C56 120.6(7) . .
O13 C55 C56 118.8(8) . .
O12 C55 Gd1 58.5(4) . .
O13 C55 Gd1 62.1(4) . .
C56 C55 Gd1 177.9(5) . .
C61 C56 C57 118.2(8) . .
C61 C56 C55 122.5(8) . .
C57 C56 C55 119.2(8) . .
C56 C57 C58 120.5(9) . .
C56 C57 H57 119.7 . .
C58 C57 H57 119.7 . .
C59 C58 C57 119.1(9) . .
C59 C58 H58 120.4 . .
C57 C58 H58 120.4 . .
C60 C59 C58 121.3(10) . .
C60 C59 H59 119.3 . .
C58 C59 H59 119.3 . .
C59 C60 C61 119.3(10) . .
C59 C60 H60 120.3 . .
C61 C60 H60 120.3 . .
C60 C61 C56 121.5(9) . .
C60 C61 H61 119.3 . .
C56 C61 H61 119.3 . .
O16 C62 H62A 109.5 . .
O16 C62 H62B 109.5 . .
H62A C62 H62B 109.5 . .
O16 C62 H62C 109.5 . .
H62A C62 H62C 109.5 . .
H62B C62 H62C 109.5 . .
O17 C63 H63A 109.5 . .
O17 C63 H63B 109.5 . .
H63A C63 H63B 109.5 . .
O17 C63 H63C 109.5 . .
H63A C63 H63C 109.5 . .
H63B C63 H63C 109.5 . .

loop_
_geom_bond_atom_site_label_1
_geom_bond_atom_site_label_2
_geom_bond_distance
_geom_bond_site_symmetry_2
Gd1 O14 2.297(5) .
Gd1 O9 2.301(5) .
Gd1 O15 2.327(5) .
Gd1 O11 2.327(5) .
Gd1 O12 2.431(5) .
Gd1 O17 2.451(5) .
Gd1 O13 2.509(5) .
Gd1 O16 2.512(5) .
Gd1 C55 2.838(8) .
Gd2 O8 2.263(5) .
Gd2 O1 2.268(4) .
Gd2 O10 2.312(5) .
Gd2 O5 2.428(4) .
Gd2 O7 2.460(4) .
Gd2 O6 2.462(4) .
Gd2 O4 2.479(5) .
Gd2 N1 2.560(5) .
Gd2 C20 2.792(7) .
Gd2 C27 2.815(7) .
N1 C14 1.286(8) .
N1 C15 1.487(8) .
N2 C7 1.282(8) .
N2 C8 1.458(8) .
O1 C1 1.283(7) .
O1 H1 0.9500 .
O2 C9 1.370(8) .
O2 C11 1.386(9) .
O3 C18 1.355(8) .
O3 C16 1.373(8) .
O4 C20 1.248(8) .
O5 C20 1.274(7) .
O6 C27 1.252(8) .
O7 C27 1.268(8) .
O8 C41 1.247(8) .
O9 C41 1.238(8) .
O10 C34 1.227(8) .
O11 C34 1.243(8) .
O12 C55 1.248(9) .
O13 C55 1.288(9) .
O14 C48 1.239(8) .
O15 C48 1.247(9) 2_686
O16 C62 1.387(9) .
O16 H16A 0.9500 .
O17 C63 1.393(8) .
O17 H17A 0.9500 .
C1 C2 1.410(9) .
C1 C6 1.433(8) .
C2 C7 1.428(9) .
C2 C3 1.441(9) .
C3 C4 1.380(9) .
C3 H3 0.9500 .
C4 C5 1.391(10) .
C4 C13 1.516(10) .
C5 C6 1.388(9) .
C5 H5 0.9500 .
C6 C14 1.449(9) .
C7 H7 0.9500 .
C8 C9 1.480(10) .
C8 H8A 0.9900 .
C8 H8B 0.9900 .
C9 C12 1.351(10) .
C10 C11 1.327(11) .
C10 C12 1.382(10) .
C10 H10 0.9500 .
C11 H11 0.9500 .
C12 H12 0.9500 .
C13 H13A 0.9800 .
C13 H13B 0.9800 .
C13 H13C 0.9800 .
C14 H14 0.9500 .
C15 C16 1.476(9) .
C15 H15A 0.9900 .
C15 H15B 0.9900 .
C16 C19 1.324(9) .
C17 C18 1.319(10) .
C17 C19 1.421(10) .
C17 H17 0.9500 .
C18 H18 0.9500 .
C19 H19 0.9500 .
C20 C21 1.502(9) .
C21 C22 1.374(9) .
C21 C26 1.412(9) .
C22 C23 1.386(10) .
C22 H22 0.9500 .
C23 C24 1.385(11) .
C23 H23 0.9500 .
C24 C25 1.370(10) .
C24 H24 0.9500 .
C25 C26 1.374(10) .
C25 H25 0.9500 .
C26 H26 0.9500 .
C27 C28 1.491(9) .
C28 C29 1.364(10) .
C28 C33 1.378(10) .
C29 C30 1.387(10) .
C29 H29 0.9500 .
C30 C31 1.360(11) .
C30 H30 0.9500 .
C31 C32 1.349(11) .
C31 H31 0.9500 .
C32 C33 1.386(10) .
C32 H32 0.9500 .
C33 H33 0.9500 .
C34 C35 1.506(9) .
C35 C40 1.374(10) .
C35 C36 1.378(10) .
C36 C37 1.377(11) .
C36 H36 0.9500 .
C37 C38 1.351(15) .
C37 H37 0.9500 .
C38 C39 1.361(15) .
C38 H38 0.9500 .
C39 C40 1.392(11) .
C39 H39 0.9500 .
C40 H40 0.9500 .
C41 C42 1.520(9) .
C42 C47 1.379(9) .
C42 C43 1.384(9) .
C43 C44 1.394(9) .
C43 H43 0.9500 .
C44 C45 1.379(12) .
C44 H44 0.9500 .
C45 C46 1.390(12) .
C45 H45 0.9500 .
C46 C47 1.378(9) .
C46 H46 0.9500 .
C47 H47 0.9500 .
C48 O15 1.247(9) 2_686
C48 C49 1.501(9) .
C49 C54 1.377(9) .
C49 C50 1.389(10) .
C50 C51 1.368(10) .
C50 H50 0.9500 .
C51 C52 1.392(12) .
C51 H51 0.9500 .
C52 C53 1.371(13) .
C52 H52 0.9500 .
C53 C54 1.390(10) .
C53 H53 0.9500 .
C54 H54 0.9500 .
C55 C56 1.484(10) .
C56 C61 1.383(11) .
C56 C57 1.388(10) .
C57 C58 1.388(11) .
C57 H57 0.9500 .
C58 C59 1.379(13) .
C58 H58 0.9500 .
C59 C60 1.355(13) .
C59 H59 0.9500 .
C60 C61 1.378(11) .
C60 H60 0.9500 .
C61 H61 0.9500 .
C62 H62A 0.9800 .
C62 H62B 0.9800 .
C62 H62C 0.9800 .
C63 H63A 0.9800 .
C63 H63B 0.9800 .
C63 H63C 0.9800 .

loop_
_geom_torsion_atom_site_label_1
_geom_torsion_atom_site_label_2
_geom_torsion_atom_site_label_3
_geom_torsion_atom_site_label_4
_geom_torsion
_geom_torsion_site_symmetry_1
_geom_torsion_site_symmetry_4
O8 Gd2 N1 C14 148.9(6) . .
O1 Gd2 N1 C14 -22.5(5) . .
O10 Gd2 N1 C14 -119.3(6) . .
O5 Gd2 N1 C14 73.6(6) . .
O7 Gd2 N1 C14 -148.8(5) . .
O6 Gd2 N1 C14 -52.8(6) . .
O4 Gd2 N1 C14 65.4(5) . .
C20 Gd2 N1 C14 72.9(6) . .
C27 Gd2 N1 C14 -89.6(7) . .
O8 Gd2 N1 C15 -24.2(4) . .
O1 Gd2 N1 C15 164.4(5) . .
O10 Gd2 N1 C15 67.6(4) . .
O5 Gd2 N1 C15 -99.5(5) . .
O7 Gd2 N1 C15 38.1(6) . .
O6 Gd2 N1 C15 134.1(4) . .
O4 Gd2 N1 C15 -107.7(5) . .
C20 Gd2 N1 C15 -100.2(4) . .
C27 Gd2 N1 C15 97.3(6) . .
O8 Gd2 O1 C1 12.0(9) . .
O10 Gd2 O1 C1 106.7(7) . .
O5 Gd2 O1 C1 -94.7(7) . .
O7 Gd2 O1 C1 -177.3(6) . .
O6 Gd2 O1 C1 -171.1(7) . .
O4 Gd2 O1 C1 -46.0(7) . .
N1 Gd2 O1 C1 30.6(6) . .
C20 Gd2 O1 C1 -68.0(7) . .
C27 Gd2 O1 C1 -174.1(7) . .
O8 Gd2 O4 C20 79.3(4) . .
O1 Gd2 O4 C20 -124.1(4) . .
O10 Gd2 O4 C20 153.4(4) . .
O5 Gd2 O4 C20 -8.6(4) . .
O7 Gd2 O4 C20 3.5(5) . .
O6 Gd2 O4 C20 -61.1(4) . .
N1 Gd2 O4 C20 163.3(4) . .
C27 Gd2 O4 C20 -30.7(5) . .
O8 Gd2 O5 C20 -76.2(4) . .
O1 Gd2 O5 C20 77.1(4) . .
O10 Gd2 O5 C20 -153.8(4) . .
O7 Gd2 O5 C20 -161.8(4) . .
O6 Gd2 O5 C20 144.5(4) . .
O4 Gd2 O5 C20 8.4(4) . .
N1 Gd2 O5 C20 -1.6(5) . .
C27 Gd2 O5 C20 170.8(4) . .
O8 Gd2 O6 C27 4.7(5) . .
O1 Gd2 O6 C27 -173.2(4) . .
O10 Gd2 O6 C27 -78.4(4) . .
O5 Gd2 O6 C27 77.1(4) . .
O7 Gd2 O6 C27 0.3(4) . .
O4 Gd2 O6 C27 116.9(4) . .
N1 Gd2 O6 C27 -142.7(4) . .
C20 Gd2 O6 C27 93.0(4) . .
O8 Gd2 O7 C27 -177.2(4) . .
O1 Gd2 O7 C27 7.1(4) . .
O10 Gd2 O7 C27 91.3(4) . .
O5 Gd2 O7 C27 -92.5(4) . .
O6 Gd2 O7 C27 -0.3(4) . .
O4 Gd2 O7 C27 -102.4(4) . .
N1 Gd2 O7 C27 120.9(4) . .
C20 Gd2 O7 C27 -100.9(4) . .
O1 Gd2 O8 C41 111.6(12) . .
O10 Gd2 O8 C41 16.3(12) . .
O5 Gd2 O8 C41 -136.5(12) . .
O7 Gd2 O8 C41 -60.6(12) . .
O6 Gd2 O8 C41 -64.2(13) . .
O4 Gd2 O8 C41 169.9(12) . .
N1 Gd2 O8 C41 93.8(12) . .
C20 Gd2 O8 C41 -163.4(12) . .
C27 Gd2 O8 C41 -62.0(12) . .
O14 Gd1 O9 C41 -153.3(8) . .
O15 Gd1 O9 C41 101.0(9) . .
O11 Gd1 O9 C41 -48.1(9) . .
O12 Gd1 O9 C41 -122.9(9) . .
O17 Gd1 O9 C41 21.7(9) . .
O13 Gd1 O9 C41 -177.3(9) . .
O16 Gd1 O9 C41 42.9(10) . .
C55 Gd1 O9 C41 -149.8(9) . .
O8 Gd2 O10 C34 -83.4(11) . .
O1 Gd2 O10 C34 124.2(11) . .
O5 Gd2 O10 C34 -7.5(13) . .
O7 Gd2 O10 C34 0.5(10) . .
O6 Gd2 O10 C34 54.1(11) . .
O4 Gd2 O10 C34 -155.5(9) . .
N1 Gd2 O10 C34 -165.4(11) . .
C20 Gd2 O10 C34 -82.1(14) . .
C27 Gd2 O10 C34 27.8(11) . .
O14 Gd1 O11 C34 141.2(8) . .
O9 Gd1 O11 C34 -9.5(8) . .
O15 Gd1 O11 C34 -100.3(8) . .
O12 Gd1 O11 C34 62.8(8) . .
O17 Gd1 O11 C34 -79.5(8) . .
O13 Gd1 O11 C34 74.3(9) . .
O16 Gd1 O11 C34 -149.8(8) . .
C55 Gd1 O11 C34 67.4(8) . .
O14 Gd1 O12 C55 79.3(4) . .
O9 Gd1 O12 C55 -85.5(4) . .
O15 Gd1 O12 C55 -21.5(5) . .
O11 Gd1 O12 C55 169.7(5) . .
O17 Gd1 O12 C55 -135.9(4) . .
O13 Gd1 O12 C55 0.7(4) . .
O16 Gd1 O12 C55 109.1(5) . .
O14 Gd1 O13 C55 -87.9(4) . .
O9 Gd1 O13 C55 79.6(4) . .
O15 Gd1 O13 C55 162.3(4) . .
O11 Gd1 O13 C55 -14.9(5) . .
O12 Gd1 O13 C55 -0.7(4) . .
O17 Gd1 O13 C55 114.4(4) . .
O16 Gd1 O13 C55 -132.2(4) . .
O9 Gd1 O14 C48 -45(3) . .
O15 Gd1 O14 C48 54(2) . .
O11 Gd1 O14 C48 -154(2) . .
O12 Gd1 O14 C48 -75(2) . .
O17 Gd1 O14 C48 142(2) . .
O13 Gd1 O14 C48 -21(2) . .
O16 Gd1 O14 C48 124(2) . .
C55 Gd1 O14 C48 -49(2) . .
O14 Gd1 O15 C48 -1.3(7) . 2_686
O9 Gd1 O15 C48 148.3(7) . 2_686
O11 Gd1 O15 C48 -115.4(7) . 2_686
O12 Gd1 O15 C48 86.6(7) . 2_686
O17 Gd1 O15 C48 -135.9(7) . 2_686
O13 Gd1 O15 C48 68.8(7) . 2_686
O16 Gd1 O15 C48 -65.0(7) . 2_686
C55 Gd1 O15 C48 77.0(7) . 2_686
O14 Gd1 O16 C62 116.7(7) . .
O9 Gd1 O16 C62 -72.0(7) . .
O15 Gd1 O16 C62 -130.9(7) . .
O11 Gd1 O16 C62 25.8(7) . .
O12 Gd1 O16 C62 85.3(7) . .
O17 Gd1 O16 C62 -50.0(6) . .
O13 Gd1 O16 C62 162.6(6) . .
C55 Gd1 O16 C62 128.7(7) . .
O14 Gd1 O17 C63 -92.3(7) . .
O9 Gd1 O17 C63 91.4(7) . .
O15 Gd1 O17 C63 7.4(7) . .
O11 Gd1 O17 C63 -162.0(7) . .
O12 Gd1 O17 C63 142.1(6) . .
O13 Gd1 O17 C63 55.9(8) . .
O16 Gd1 O17 C63 -74.4(7) . .
C55 Gd1 O17 C63 107.1(7) . .
Gd2 O1 C1 C2 157.4(5) . .
Gd2 O1 C1 C6 -22.4(10) . .
O1 C1 C2 C7 5.6(10) . .
C6 C1 C2 C7 -174.6(6) . .
O1 C1 C2 C3 -179.2(6) . .
C6 C1 C2 C3 0.6(9) . .
C1 C2 C3 C4 -0.9(10) . .
C7 C2 C3 C4 174.4(6) . .
C2 C3 C4 C5 0.0(11) . .
C2 C3 C4 C13 -178.4(7) . .
C3 C4 C5 C6 1.4(11) . .
C13 C4 C5 C6 179.6(7) . .
C4 C5 C6 C1 -1.7(11) . .
C4 C5 C6 C14 -173.5(7) . .
O1 C1 C6 C5 -179.5(6) . .
C2 C1 C6 C5 0.7(10) . .
O1 C1 C6 C14 -8.2(10) . .
C2 C1 C6 C14 171.9(6) . .
C8 N2 C7 C2 175.8(6) . .
C1 C2 C7 N2 -1.0(10) . .
C3 C2 C7 N2 -176.2(6) . .
C7 N2 C8 C9 -87.1(9) . .
C11 O2 C9 C12 -0.8(9) . .
C11 O2 C9 C8 175.1(7) . .
N2 C8 C9 C12 -130.7(10) . .
N2 C8 C9 O2 54.9(9) . .
C12 C10 C11 O2 -0.1(11) . .
C9 O2 C11 C10 0.6(10) . .
O2 C9 C12 C10 0.8(10) . .
C8 C9 C12 C10 -173.9(9) . .
C11 C10 C12 C9 -0.4(11) . .
C15 N1 C14 C6 -175.0(6) . .
Gd2 N1 C14 C6 12.1(10) . .
C5 C6 C14 N1 -178.8(6) . .
C1 C6 C14 N1 9.8(11) . .
C14 N1 C15 C16 6.0(9) . .
Gd2 N1 C15 C16 179.8(5) . .
C18 O3 C16 C19 -1.4(9) . .
C18 O3 C16 C15 -179.9(7) . .
N1 C15 C16 C19 -109.3(10) . .
N1 C15 C16 O3 68.7(9) . .
C19 C17 C18 O3 -0.8(11) . .
C16 O3 C18 C17 1.4(11) . .
O3 C16 C19 C17 0.9(10) . .
C15 C16 C19 C17 179.0(9) . .
C18 C17 C19 C16 -0.1(11) . .
Gd2 O4 C20 O5 15.4(7) . .
Gd2 O4 C20 C21 -164.5(6) . .
Gd2 O5 C20 O4 -15.7(7) . .
Gd2 O5 C20 C21 164.2(6) . .
O8 Gd2 C20 O4 -95.8(4) . .
O1 Gd2 C20 O4 56.2(4) . .
O10 Gd2 C20 O4 -97.2(9) . .
O5 Gd2 C20 O4 164.9(6) . .
O7 Gd2 C20 O4 -177.2(4) . .
O6 Gd2 C20 O4 128.3(4) . .
N1 Gd2 C20 O4 -16.4(4) . .
C27 Gd2 C20 O4 155.6(4) . .
O8 Gd2 C20 O5 99.3(4) . .
O1 Gd2 C20 O5 -108.6(4) . .
O10 Gd2 C20 O5 97.9(9) . .
O7 Gd2 C20 O5 17.9(4) . .
O6 Gd2 C20 O5 -36.6(4) . .
O4 Gd2 C20 O5 -164.9(6) . .
N1 Gd2 C20 O5 178.8(4) . .
C27 Gd2 C20 O5 -9.3(4) . .
O8 Gd2 C20 C21 11(2) . .
O1 Gd2 C20 C21 163(2) . .
O10 Gd2 C20 C21 9(3) . .
O5 Gd2 C20 C21 -89(2) . .
O7 Gd2 C20 C21 -71(2) . .
O6 Gd2 C20 C21 -125(2) . .
O4 Gd2 C20 C21 106(2) . .
N1 Gd2 C20 C21 90(2) . .
C27 Gd2 C20 C21 -98(2) . .
O4 C20 C21 C22 9.0(11) . .
O5 C20 C21 C22 -170.9(7) . .
Gd2 C20 C21 C22 -90(2) . .
O4 C20 C21 C26 -174.1(7) . .
O5 C20 C21 C26 6.0(11) . .
Gd2 C20 C21 C26 87(2) . .
C26 C21 C22 C23 0.1(12) . .
C20 C21 C22 C23 177.0(8) . .
C21 C22 C23 C24 -0.1(13) . .
C22 C23 C24 C25 0.2(14) . .
C23 C24 C25 C26 -0.2(14) . .
C24 C25 C26 C21 0.2(14) . .
C22 C21 C26 C25 -0.2(13) . .
C20 C21 C26 C25 -177.1(8) . .
Gd2 O6 C27 O7 -0.5(7) . .
Gd2 O6 C27 C28 177.9(5) . .
Gd2 O7 C27 O6 0.5(7) . .
Gd2 O7 C27 C28 -177.9(5) . .
O8 Gd2 C27 O6 -176.5(4) . .
O1 Gd2 C27 O6 6.5(4) . .
O10 Gd2 C27 O6 97.6(4) . .
O5 Gd2 C27 O6 -98.5(4) . .
O7 Gd2 C27 O6 -179.5(7) . .
O4 Gd2 C27 O6 -80.5(4) . .
N1 Gd2 C27 O6 68.0(6) . .
C20 Gd2 C27 O6 -94.2(4) . .
O8 Gd2 C27 O7 3.0(4) . .
O1 Gd2 C27 O7 -174.0(4) . .
O10 Gd2 C27 O7 -82.9(4) . .
O5 Gd2 C27 O7 81.0(4) . .
O6 Gd2 C27 O7 179.5(7) . .
O4 Gd2 C27 O7 99.0(4) . .
N1 Gd2 C27 O7 -112.5(5) . .
C20 Gd2 C27 O7 85.4(4) . .
O8 Gd2 C27 C28 82(17) . .
O1 Gd2 C27 C28 -95(17) . .
O10 Gd2 C27 C28 -4(17) . .
O5 Gd2 C27 C28 160(17) . .
O7 Gd2 C27 C28 79(17) . .
O6 Gd2 C27 C28 -101(17) . .
O4 Gd2 C27 C28 178(100) . .
N1 Gd2 C27 C28 -33(17) . .
C20 Gd2 C27 C28 165(17) . .
O6 C27 C28 C29 -14.1(10) . .
O7 C27 C28 C29 164.3(7) . .
Gd2 C27 C28 C29 86(17) . .
O6 C27 C28 C33 163.4(7) . .
O7 C27 C28 C33 -18.2(10) . .
Gd2 C27 C28 C33 -96(17) . .
C33 C28 C29 C30 -0.5(13) . .
C27 C28 C29 C30 177.0(8) . .
C28 C29 C30 C31 0.5(15) . .
C29 C30 C31 C32 -0.5(16) . .
C30 C31 C32 C33 0.4(15) . .
C29 C28 C33 C32 0.5(12) . .
C27 C28 C33 C32 -177.0(7) . .
C31 C32 C33 C28 -0.5(14) . .
Gd2 O10 C34 O11 71.1(14) . .
Gd2 O10 C34 C35 -110.2(10) . .
Gd1 O11 C34 O10 11.6(13) . .
Gd1 O11 C34 C35 -167.1(5) . .
O10 C34 C35 C40 -168.9(7) . .
O11 C34 C35 C40 10.0(10) . .
O10 C34 C35 C36 8.9(10) . .
O11 C34 C35 C36 -172.2(6) . .
C40 C35 C36 C37 -0.2(11) . .
C34 C35 C36 C37 -178.1(7) . .
C35 C36 C37 C38 1.9(13) . .
C36 C37 C38 C39 -2.1(15) . .
C37 C38 C39 C40 0.7(15) . .
C36 C35 C40 C39 -1.2(11) . .
C34 C35 C40 C39 176.6(6) . .
C38 C39 C40 C35 1.0(12) . .
Gd1 O9 C41 O8 47.8(13) . .
Gd1 O9 C41 C42 -132.7(7) . .
Gd2 O8 C41 O9 -12.6(17) . .
Gd2 O8 C41 C42 167.9(9) . .
O9 C41 C42 C47 17.9(9) . .
O8 C41 C42 C47 -162.5(6) . .
O9 C41 C42 C43 -162.3(6) . .
O8 C41 C42 C43 17.3(9) . .
C47 C42 C43 C44 -0.2(10) . .
C41 C42 C43 C44 -180.0(6) . .
C42 C43 C44 C45 2.0(11) . .
C43 C44 C45 C46 -1.9(12) . .
C44 C45 C46 C47 -0.1(12) . .
C45 C46 C47 C42 1.9(11) . .
C43 C42 C47 C46 -1.8(10) . .
C41 C42 C47 C46 178.0(6) . .
Gd1 O14 C48 O15 -59(3) . 2_686
Gd1 O14 C48 C49 123(2) . .
O14 C48 C49 C54 173.9(6) . .
O15 C48 C49 C54 -4.3(10) 2_686 .
O14 C48 C49 C50 -5.5(10) . .
O15 C48 C49 C50 176.3(7) 2_686 .
C54 C49 C50 C51 0.2(11) . .
C48 C49 C50 C51 179.6(6) . .
C49 C50 C51 C52 0.2(11) . .
C50 C51 C52 C53 0.6(12) . .
C51 C52 C53 C54 -1.8(13) . .
C50 C49 C54 C53 -1.4(10) . .
C48 C49 C54 C53 179.3(6) . .
C52 C53 C54 C49 2.1(11) . .
Gd1 O12 C55 O13 -1.3(7) . .
Gd1 O12 C55 C56 177.8(6) . .
Gd1 O13 C55 O12 1.3(7) . .
Gd1 O13 C55 C56 -177.9(6) . .
O14 Gd1 C55 O12 -94.4(4) . .
O9 Gd1 C55 O12 87.4(4) . .
O15 Gd1 C55 O12 163.2(4) . .
O11 Gd1 C55 O12 -10.4(5) . .
O17 Gd1 C55 O12 71.8(6) . .
O13 Gd1 C55 O12 -178.7(7) . .
O16 Gd1 C55 O12 -106.0(5) . .
O14 Gd1 C55 O13 84.3(4) . .
O9 Gd1 C55 O13 -93.8(4) . .
O15 Gd1 C55 O13 -18.1(4) . .
O11 Gd1 C55 O13 168.4(4) . .
O12 Gd1 C55 O13 178.7(7) . .
O17 Gd1 C55 O13 -109.4(5) . .
O16 Gd1 C55 O13 72.8(5) . .
O14 Gd1 C55 C56 -158(17) . .
O9 Gd1 C55 C56 23(17) . .
O15 Gd1 C55 C56 99(17) . .
O11 Gd1 C55 C56 -74(17) . .
O12 Gd1 C55 C56 -64(17) . .
O17 Gd1 C55 C56 8(17) . .
O13 Gd1 C55 C56 117(17) . .
O16 Gd1 C55 C56 -170(16) . .
O12 C55 C56 C61 179.1(7) . .
O13 C55 C56 C61 -1.8(11) . .
Gd1 C55 C56 C61 -118(16) . .
O12 C55 C56 C57 -2.7(11) . .
O13 C55 C56 C57 176.5(6) . .
Gd1 C55 C56 C57 60(17) . .
C61 C56 C57 C58 -0.2(11) . .
C55 C56 C57 C58 -178.5(7) . .
C56 C57 C58 C59 0.2(12) . .
C57 C58 C59 C60 -0.4(14) . .
C58 C59 C60 C61 0.6(15) . .
C59 C60 C61 C56 -0.6(14) . .
C57 C56 C61 C60 0.4(13) . .
C55 C56 C61 C60 178.7(8) . .
